data_4322854
loop_
_publ_author_name
'Vasilis Tangoulis'
'Catherine P. Raptopoulou'
'Aris Terzis'
'Evangelos G. Bakalbassis'
'Eleanna Diamantopoulou'
'Spyros P. Perlepes'

_publ_section_title
;
 Polynuclear Nickel(II) Complexes: Preparation, Characterization, Magnetic
 Properties, and Quantum-Chemical Study of [Ni5(OH)(Rbta)5(acac)4(H2O)4]
 (RbtaH = Benzotriazole and 5,6-Dimethylbenzotriazole)
;
_journal_name_full 'Inorganic Chemistry'
_journal_page_first 3142
_journal_page_last 3153
_journal_paper_doi 10.1021/ic9714091
_journal_volume 37
_journal_year 1998
_chemical_formula_analytical '[Ni(C8H8N3)5(C5H7O2)4(OH)(H2O)4].4(C3H6O)'
_chemical_formula_structural '[Ni(diMebta)5(acac)4(OH)(H2O)].4(aceton)'
_chemical_formula_sum 'C72 H101 N15 Ni5 O17'
_chemical_formula_weight 1742.23
_chemical_name_systematic
; 
 ? 
;
_space_group_IT_number 15
_symmetry_cell_setting monoclinic
_symmetry_space_group_name_Hall '-C 2yc'
_symmetry_space_group_name_H-M 'C 1 2/c 1'
_atom_sites_solution_hydrogens geom
_atom_sites_solution_primary direct
_atom_sites_solution_secondary difmap
_audit_creation_method SHELXL
_cell_angle_alpha 90.00
_cell_angle_beta 103.30(1)
_cell_angle_gamma 90.00
_cell_formula_units_Z 4
_cell_length_a 19.085(3)
_cell_length_b 20.142(3)
_cell_length_c 22.574(4)
_cell_measurement_reflns_used 25
_cell_measurement_temperature 298
_cell_measurement_theta_max 11.5
_cell_measurement_theta_min 5.5
_cell_volume 8445(2)
_computing_cell_refinement 'Program LEAST (UCLA Crystallographic Package)'
_computing_data_collection 'Program COLLECT (UCLA Crystallographic Package)'
_computing_data_reduction 'Program REDUCE (UCLA Crystallographic Package)'
_computing_molecular_graphics ORTEP
_computing_structure_refinement 'SHELXL-93 (Sheldrick, 1993)'
_computing_structure_solution 'SHELXS-86 (Sheldrick, 1990)'
_diffrn_ambient_temperature 298
_diffrn_measurement_device 'Crystal Logic Dual Goniometer Diffractometer'
_diffrn_measurement_method theta-2theta
_diffrn_radiation_monochromator graphite
_diffrn_radiation_source 'fine-focus sealed tube'
_diffrn_radiation_type MoK\a
_diffrn_radiation_wavelength 0.71070
_diffrn_reflns_av_R_equivalents 0.0241
_diffrn_reflns_av_sigmaI/netI 0.0524
_diffrn_reflns_limit_h_max 20
_diffrn_reflns_limit_h_min 0
_diffrn_reflns_limit_k_max 21
_diffrn_reflns_limit_k_min 0
_diffrn_reflns_limit_l_max 23
_diffrn_reflns_limit_l_min -24
_diffrn_reflns_number 5714
_diffrn_reflns_theta_max 22.50
_diffrn_reflns_theta_min 1.88
_diffrn_standards_decay_% -2.6
_diffrn_standards_interval_count 97
_diffrn_standards_number 3
_exptl_absorpt_coefficient_mu 1.165
_exptl_absorpt_correction_T_max 1.07
_exptl_absorpt_correction_T_min 1.00
_exptl_absorpt_correction_type 'empirical psi-scan'
_exptl_crystal_colour blue-green
_exptl_crystal_density_diffrn 1.370
_exptl_crystal_density_meas 1.35
_exptl_crystal_density_method 'floating method'
_exptl_crystal_description parallelipiped
_exptl_crystal_F_000 3656
_exptl_crystal_size_max 0.50
_exptl_crystal_size_mid 0.30
_exptl_crystal_size_min 0.15
_refine_diff_density_max 0.355
_refine_diff_density_min -0.186
_refine_diff_density_rms 0.045
_refine_ls_extinction_method none
_refine_ls_goodness_of_fit_all 1.048
_refine_ls_goodness_of_fit_obs 1.060
_refine_ls_matrix_type full
_refine_ls_number_parameters 653
_refine_ls_number_reflns 5520
_refine_ls_number_restraints 0
_refine_ls_restrained_S_all 1.048
_refine_ls_restrained_S_obs 1.060
_refine_ls_R_factor_all 0.0469
_refine_ls_R_factor_obs 0.0297
_refine_ls_shift/esd_max -0.082
_refine_ls_shift/esd_mean 0.007
_refine_ls_structure_factor_coef Fsqd
_refine_ls_weighting_details 'w=1/[\s^2^(Fo^2^)+(0.0127P)^2^+8.5420P] where P=(Fo^2^+2Fc^2^)/3'
_refine_ls_weighting_scheme calc
_refine_ls_wR_factor_all 0.0835
_refine_ls_wR_factor_obs 0.0735
_reflns_number_observed 4337
_reflns_number_total 5520
_reflns_observed_criterion >2sigma(I)
_cod_data_source_file ic9714091_2.cif
_cod_data_source_block shel93
_cod_depositor_comments
;
The following automatic conversions were performed:

'_refine_ls_weighting_scheme' value 'calc
w=1/[\s^2^(Fo^2^)+(0.0127P)^2^+8.5420P] where P=(Fo^2^+2Fc^2^)/3' was
changed to 'calc'. New tag '_refine_ls_weighting_details' was
created. The value of the new tag was set to
'w=1/[\s^2^(Fo^2^)+(0.0127P)^2^+8.5420P] where P=(Fo^2^+2Fc^2^)/3'.

Automatic conversion script
Id: cif_fix_values 3143 2015-03-26 13:38:13Z robertas 
;
_cod_database_code 4322854

loop_
_symmetry_equiv_pos_as_xyz
'x, y, z'
'x, -y, z+1/2'
'x+1/2, y+1/2, z'
'x+1/2, -y+1/2, z+1/2'
'-x, -y, -z'
'-x, y, -z-1/2'
'-x+1/2, -y+1/2, -z'
'-x+1/2, y+1/2, -z-1/2'

loop_
_atom_site_aniso_label
_atom_site_aniso_U_11
_atom_site_aniso_U_22
_atom_site_aniso_U_33
_atom_site_aniso_U_23
_atom_site_aniso_U_13
_atom_site_aniso_U_12
Ni1 0.0362(3) 0.0315(3) 0.0362(3) 0.000 0.0059(2) 0.000
Ni2 0.0417(2) 0.0378(2) 0.0517(3) -0.0047(2) 0.0097(2) 0.0034(2)
Ni3 0.0460(3) 0.0364(2) 0.0429(2) -0.0058(2) 0.0074(2) -0.0002(2)
O1 0.065(2) 0.0535(15) 0.072(2) -0.0189(13) 0.0205(14) 0.0025(13)
O2 0.0494(14) 0.0560(15) 0.066(2) -0.0032(13) 0.0175(12) 0.0000(12)
O3 0.069(2) 0.053(2) 0.0497(14) -0.0140(12) 0.0052(12) -0.0032(13)
O4 0.062(2) 0.0430(14) 0.062(2) -0.0093(12) 0.0138(12) 0.0070(11)
N1 0.045(2) 0.0406(15) 0.041(2) -0.0029(12) 0.0096(12) 0.0021(13)
N2 0.0417(15) 0.0349(14) 0.0429(15) 0.0005(12) 0.0085(12) 0.0025(12)
N3 0.044(2) 0.041(2) 0.0385(15) -0.0027(12) 0.0077(12) 0.0009(12)
N11 0.0340(14) 0.0382(15) 0.047(2) -0.0037(12) 0.0032(12) 0.0029(12)
N12 0.0391(15) 0.0364(14) 0.0433(15) -0.0032(12) 0.0060(12) 0.0006(12)
N13 0.043(2) 0.0403(15) 0.042(2) -0.0055(12) 0.0048(13) -0.0002(12)
N21 0.044(2) 0.0312(14) 0.052(2) -0.0028(12) 0.0090(13) 0.0013(12)
N22 0.042(2) 0.033(2) 0.041(2) 0.000 0.004(2) 0.000
O 0.059(2) 0.036(2) 0.042(2) 0.000 0.0044(15) 0.000
OW1 0.060(2) 0.048(2) 0.073(2) 0.0008(15) 0.0122(15) 0.0156(14)
OW2 0.063(2) 0.064(2) 0.064(2) 0.0002(15) 0.014(2) -0.017(2)
C4 0.049(2) 0.076(3) 0.050(2) 0.014(2) 0.005(2) 0.000(2)
C5 0.054(2) 0.118(4) 0.042(2) 0.011(2) 0.015(2) -0.009(2)
C6 0.057(2) 0.104(3) 0.048(2) -0.007(2) 0.023(2) -0.005(2)
C7 0.060(2) 0.071(3) 0.055(2) -0.008(2) 0.019(2) 0.003(2)
C8 0.041(2) 0.055(2) 0.038(2) 0.000(2) 0.0059(15) -0.004(2)
C9 0.045(2) 0.052(2) 0.040(2) -0.006(2) 0.009(2) -0.005(2)
C10 0.076(4) 0.161(7) 0.064(3) 0.031(4) 0.022(3) -0.011(4)
C11 0.099(4) 0.136(6) 0.074(4) -0.014(4) 0.050(3) -0.007(4)
C14 0.053(2) 0.047(2) 0.048(2) -0.004(2) 0.002(2) -0.002(2)
C15 0.052(2) 0.058(2) 0.048(2) 0.003(2) -0.004(2) -0.010(2)
C16 0.040(2) 0.057(2) 0.062(2) 0.004(2) -0.005(2) 0.000(2)
C17 0.046(2) 0.050(2) 0.060(2) -0.006(2) 0.006(2) 0.008(2)
C18 0.043(2) 0.043(2) 0.043(2) -0.0011(15) 0.003(2) -0.0040(15)
C19 0.041(2) 0.043(2) 0.046(2) 0.001(2) 0.003(2) 0.001(2)
C20 0.063(3) 0.082(3) 0.068(3) -0.010(3) -0.007(3) -0.014(3)
C21 0.050(3) 0.094(4) 0.093(4) -0.011(4) -0.011(3) 0.005(3)
C24 0.056(3) 0.047(2) 0.104(4) -0.007(2) 0.022(2) 0.006(2)
C25 0.073(3) 0.036(2) 0.136(4) -0.005(2) 0.018(3) 0.002(2)
C28 0.046(2) 0.033(2) 0.061(2) -0.002(2) 0.003(2) 0.0017(15)
C30 0.105(6) 0.042(3) 0.295(13) -0.021(6) 0.058(7) 0.003(3)
C51 0.079(3) 0.055(2) 0.064(3) -0.005(2) 0.023(2) 0.015(2)
C52 0.067(3) 0.069(3) 0.080(3) -0.002(2) 0.034(2) 0.018(2)
C53 0.052(2) 0.068(3) 0.057(2) 0.010(2) 0.015(2) 0.006(2)
C54 0.121(4) 0.085(4) 0.111(4) -0.043(3) 0.043(3) 0.013(3)
C55 0.064(3) 0.100(4) 0.096(4) 0.012(4) 0.028(3) -0.004(3)
C61 0.079(3) 0.063(3) 0.052(2) -0.017(2) 0.021(2) -0.015(2)
C62 0.112(4) 0.055(3) 0.081(3) -0.030(3) 0.012(3) 0.009(3)
C63 0.087(3) 0.049(2) 0.076(3) -0.009(2) 0.026(2) 0.010(2)
C64 0.152(7) 0.068(4) 0.131(6) -0.031(4) -0.008(6) 0.051(4)
C65 0.120(6) 0.094(5) 0.074(4) -0.040(3) 0.005(4) -0.016(4)
O11 0.111(3) 0.066(2) 0.088(2) 0.017(2) 0.030(2) 0.027(2)
C71 0.071(3) 0.070(3) 0.096(3) 0.019(3) 0.038(3) 0.022(2)
C72 0.232(8) 0.160(6) 0.098(5) 0.048(4) 0.081(5) 0.089(6)
C73 0.119(4) 0.066(3) 0.134(5) 0.004(3) 0.028(4) 0.024(3)
O21 0.139(4) 0.175(4) 0.151(4) 0.048(3) 0.072(3) 0.062(3)
C81 0.105(4) 0.117(5) 0.069(3) 0.011(3) 0.017(3) 0.028(4)
C82 0.185(7) 0.105(5) 0.090(4) -0.003(4) -0.009(4) 0.041(5)
C83 0.152(7) 0.139(7) 0.191(8) 0.017(6) 0.065(6) -0.003(5)

loop_
_atom_site_label
_atom_site_type_symbol
_atom_site_fract_x
_atom_site_fract_y
_atom_site_fract_z
_atom_site_U_iso_or_equiv
_atom_site_thermal_displace_type
_atom_site_occupancy
_atom_site_calc_flag
_atom_site_refinement_flags
_atom_site_disorder_group
Ni1 Ni 0.0000 0.69982(3) 0.2500 0.03503(15) Uani 1 d S .
Ni2 Ni 0.14876(2) 0.60033(2) 0.22383(2) 0.04391(13) Uani 1 d . .
Ni3 Ni 0.04425(2) 0.82776(2) 0.33977(2) 0.04224(13) Uani 1 d . .
O1 O 0.14946(14) 0.52999(12) 0.15940(12) 0.0627(7) Uani 1 d . .
O2 O 0.24444(13) 0.63347(12) 0.21111(11) 0.0566(6) Uani 1 d . .
O3 O 0.09220(14) 0.86424(12) 0.42194(10) 0.0588(6) Uani 1 d . .
O4 O -0.03071(13) 0.90185(11) 0.32808(11) 0.0558(6) Uani 1 d . .
N1 N 0.09144(14) 0.66749(12) 0.15890(11) 0.0422(6) Uani 1 d . .
N2 N 0.04294(13) 0.70731(12) 0.17429(11) 0.0400(6) Uani 1 d . .
N3 N -0.02426(14) 0.75773(12) 0.36457(11) 0.0414(6) Uani 1 d . .
N11 N 0.15790(13) 0.66833(12) 0.29587(11) 0.0406(6) Uani 1 d . .
N12 N 0.10284(13) 0.70580(12) 0.30128(11) 0.0401(6) Uani 1 d . .
N13 N 0.12104(14) 0.75316(12) 0.34365(11) 0.0426(6) Uani 1 d . .
N21 N 0.05344(14) 0.56033(12) 0.23895(12) 0.0425(6) Uani 1 d . .
N22 N 0.0000 0.5973(2) 0.2500 0.0398(9) Uani 1 d S .
O O 0.0000 0.80173(14) 0.2500 0.0466(8) Uani 1 d S .
OW1 O 0.2091(2) 0.53532(15) 0.2929(2) 0.0609(8) Uani 1 d . .
OW2 O 0.1057(2) 0.89839(15) 0.2975(2) 0.0641(8) Uani 1 d . .
C4 C 0.0643(2) 0.7873(2) 0.0395(2) 0.0592(10) Uani 1 d . .
C5 C 0.1059(2) 0.7659(2) 0.0019(2) 0.0706(12) Uani 1 d . .
C6 C 0.1465(2) 0.7056(2) 0.0149(2) 0.0681(11) Uani 1 d . .
C7 C 0.1466(2) 0.6701(2) 0.0665(2) 0.0610(10) Uani 1 d . .
C8 C 0.0618(2) 0.7491(2) 0.09108(14) 0.0449(8) Uani 1 d . .
C9 C 0.1035(2) 0.6924(2) 0.10547(14) 0.0458(8) Uani 1 d . .
C10 C 0.1078(3) 0.8064(4) -0.0549(3) 0.099(2) Uani 1 d . .
C11 C 0.1886(4) 0.6795(4) -0.0296(3) 0.098(2) Uani 1 d . .
C14 C 0.2404(2) 0.7784(2) 0.4152(2) 0.0509(9) Uani 1 d . .
C15 C 0.3113(2) 0.7599(2) 0.4291(2) 0.0553(9) Uani 1 d . .
C16 C 0.3362(2) 0.7081(2) 0.3958(2) 0.0559(9) Uani 1 d . .
C17 C 0.2891(2) 0.6738(2) 0.3519(2) 0.0528(9) Uani 1 d . .
C18 C 0.1928(2) 0.7446(2) 0.36843(14) 0.0438(8) Uani 1 d . .
C19 C 0.2164(2) 0.6919(2) 0.33797(15) 0.0447(8) Uani 1 d . .
C20 C 0.3631(3) 0.7942(3) 0.4809(2) 0.0745(13) Uani 1 d . .
C21 C 0.4152(3) 0.6912(3) 0.4097(3) 0.084(2) Uani 1 d . .
C24 C 0.0672(2) 0.4359(2) 0.2344(2) 0.0683(12) Uani 1 d . .
C25 C 0.0342(2) 0.3775(2) 0.2417(2) 0.0827(14) Uani 1 d . .
C28 C 0.0333(2) 0.49590(15) 0.2427(2) 0.0480(8) Uani 1 d . .
C30 C 0.0714(5) 0.3128(3) 0.2325(8) 0.145(4) Uani 1 d . .
C51 C 0.2048(2) 0.5112(2) 0.1421(2) 0.0652(11) Uani 1 d . .
C52 C 0.2716(2) 0.5420(2) 0.1554(2) 0.0693(12) Uani 1 d . .
C53 C 0.2877(2) 0.6008(2) 0.1880(2) 0.0586(10) Uani 1 d . .
C54 C 0.1939(3) 0.4493(3) 0.1026(3) 0.103(2) Uani 1 d G .
H54A H 0.1554(15) 0.4571(26) 0.0670(13) 0.159(14) Uiso 1 calc G .
H54B H 0.1810(22) 0.4126(17) 0.1258(19) 0.159(14) Uiso 1 calc G .
H54C H 0.2378(14) 0.4385(24) 0.0900(20) 0.159(14) Uiso 1 calc G .
C55 C 0.3624(3) 0.6296(4) 0.1967(3) 0.0850(15) Uani 1 d . .
C61 C 0.0840(2) 0.9226(2) 0.4395(2) 0.0640(11) Uani 1 d . .
C62 C 0.0297(3) 0.9660(2) 0.4114(2) 0.084(2) Uani 1 d . .
C63 C -0.0224(2) 0.9550(2) 0.3588(2) 0.0691(11) Uani 1 d . .
C64 C -0.0748(6) 1.0098(4) 0.3337(4) 0.124(3) Uani 1 d . .
C65 C 0.1386(5) 0.9456(4) 0.4950(3) 0.099(2) Uani 1 d . .
O11 O 0.2390(2) 0.08827(15) 0.73868(15) 0.0873(9) Uani 1 d . .
C71 C 0.2268(2) 0.1325(2) 0.7021(2) 0.0762(12) Uani 1 d . .
C72 C 0.2170(5) 0.1175(4) 0.6360(3) 0.156(3) Uani 1 d G .
H72A H 0.2200(32) 0.0751(15) 0.6164(26) 0.203(19) Uiso 1 calc G .
H72B H 0.2642(14) 0.1381(25) 0.6460(31) 0.203(19) Uiso 1 calc G .
H72C H 0.1836(26) 0.1462(23) 0.6087(23) 0.203(19) Uiso 1 calc G .
C73 C 0.2122(3) 0.2003(2) 0.7192(3) 0.107(2) Uani 1 d G .
H73A H 0.2350(22) 0.2056(28) 0.7620(6) 0.175(16) Uiso 1 calc G .
H73B H 0.1637(11) 0.2179(27) 0.7112(21) 0.175(16) Uiso 1 calc G .
H73C H 0.2398(22) 0.2240(25) 0.6948(19) 0.175(16) Uiso 1 calc G .
O21 O 0.3610(3) 0.0138(3) 0.6137(2) 0.149(2) Uani 1 d . .
C81 C 0.4115(3) -0.0041(3) 0.5946(2) 0.098(2) Uani 1 d . .
C82 C 0.4330(4) -0.0735(3) 0.5927(3) 0.133(2) Uani 1 d G .
H82A H 0.3828(10) -0.0859(38) 0.5866(31) 0.240(24) Uiso 1 calc G .
H82B H 0.4623(31) -0.1032(29) 0.6222(23) 0.240(24) Uiso 1 calc G .
H82C H 0.4476(35) -0.0767(38) 0.5544(16) 0.240(24) Uiso 1 calc G .
C83 C 0.4589(5) 0.0458(4) 0.5751(4) 0.157(3) Uani 1 d G .
H83A H 0.4619(31) 0.0915(12) 0.5892(27) 0.204(20) Uiso 1 calc G .
H83B H 0.4319(28) 0.0440(30) 0.5331(11) 0.204(20) Uiso 1 calc G .
H83C H 0.5070(14) 0.0286(29) 0.5780(27) 0.204(20) Uiso 1 calc G .
HO H -0.0500 0.8061 0.2545 0.080 Uiso 0.50 d P .
HW1A H 0.1891(29) 0.5259(26) 0.3235(24) 0.119(22) Uiso 1 d . .
HW1B H 0.2231(21) 0.5059(20) 0.2842(18) 0.053(14) Uiso 1 d . .
HW2A H 0.0838(25) 0.9058(23) 0.2631(22) 0.084(18) Uiso 1 d . .
HW2B H 0.1455(30) 0.9001(27) 0.2961(25) 0.116(24) Uiso 1 d . .
H4 H 0.0376(18) 0.8247(17) 0.0346(15) 0.048(10) Uiso 1 d . .
H7 H 0.1741(20) 0.6320(19) 0.0744(16) 0.062(11) Uiso 1 d . .
H10A H 0.1533(30) 0.8197(26) -0.0542(23) 0.116(19) Uiso 1 d . .
H10B H 0.0797(32) 0.8506(29) -0.0569(26) 0.134(24) Uiso 1 d . .
H10C H 0.0889(30) 0.7792(28) -0.0886(26) 0.126(23) Uiso 1 d . .
H11A H 0.2239(28) 0.7141(25) -0.0342(21) 0.109(18) Uiso 1 d . .
H11B H 0.2082(27) 0.6380(25) -0.0189(23) 0.101(20) Uiso 1 d . .
H11C H 0.1475(35) 0.6766(32) -0.0762(31) 0.170(26) Uiso 1 d . .
H14 H 0.2249(15) 0.8122(15) 0.4346(13) 0.032(8) Uiso 1 d . .
H17 H 0.3054(16) 0.6431(16) 0.3337(14) 0.038(9) Uiso 1 d . .
H20A H 0.3973(21) 0.8150(18) 0.4625(17) 0.063(12) Uiso 1 d . .
H20B H 0.3383(22) 0.8258(21) 0.4985(18) 0.075(14) Uiso 1 d . .
H20C H 0.3875(24) 0.7630(22) 0.5097(20) 0.090(16) Uiso 1 d . .
H21A H 0.4238(23) 0.6596(23) 0.3815(21) 0.088(16) Uiso 1 d . .
H21B H 0.4395(26) 0.7306(25) 0.4056(21) 0.099(18) Uiso 1 d . .
H21C H 0.4272(27) 0.6810(23) 0.4475(22) 0.091(18) Uiso 1 d . .
H24 H 0.1066(17) 0.4363(15) 0.2233(13) 0.036(9) Uiso 1 d . .
H30A H 0.0668(39) 0.2872(36) 0.2563(36) 0.134(29) Uiso 1 d . .
H30B H 0.0401(27) 0.2885(31) 0.2061(24) 0.100(19) Uiso 1 d . .
H30C H 0.1302(35) 0.3227(29) 0.2240(27) 0.157(23) Uiso 1 d . .
H52 H 0.3059(19) 0.5272(17) 0.1404(16) 0.055(11) Uiso 1 d . .
H55A H 0.3887(36) 0.5998(32) 0.1816(29) 0.157(29) Uiso 1 d . .
H55B H 0.3575(34) 0.6706(33) 0.1812(29) 0.146(27) Uiso 1 d . .
H55C H 0.3812(29) 0.6376(27) 0.2349(24) 0.113(22) Uiso 1 d . .
H62 H 0.0311(24) 1.0043(24) 0.4266(21) 0.096(16) Uiso 1 d . .
H64A H -0.0616(47) 1.0241(42) 0.3003(38) 0.202(49) Uiso 1 d . .
H64B H -0.0785(33) 1.0411(32) 0.3562(28) 0.137(24) Uiso 1 d . .
H64C H -0.1163(44) 0.9929(40) 0.3138(42) 0.205(43) Uiso 1 d . .
H65A H 0.1225(36) 0.9479(36) 0.5193(29) 0.123(31) Uiso 1 d . .
H65B H 0.1777(33) 0.9195(31) 0.5076(28) 0.132(28) Uiso 1 d . .
H65C H 0.1446(36) 0.9909(37) 0.4967(34) 0.167(29) Uiso 1 d . .

loop_
_atom_type_symbol
_atom_type_description
_atom_type_scat_dispersion_real
_atom_type_scat_dispersion_imag
_atom_type_scat_source
C C 0.0033 0.0016 'International Tables Vol C Tables 4.2.6.8 and 6.1.1.4'
H H 0.0000 0.0000 'International Tables Vol C Tables 4.2.6.8 and 6.1.1.4'
N N 0.0061 0.0033 'International Tables Vol C Tables 4.2.6.8 and 6.1.1.4'
O O 0.0106 0.0060 'International Tables Vol C Tables 4.2.6.8 and 6.1.1.4'
Ni Ni 0.3393 1.1124 'International Tables Vol C Tables 4.2.6.8 and 6.1.1.4'

loop_
_geom_angle_atom_site_label_1
_geom_angle_atom_site_label_2
_geom_angle_atom_site_label_3
_geom_angle
_geom_angle_site_symmetry_1
_geom_angle_site_symmetry_3
_geom_angle_publ_flag
N12 Ni1 N12 173.23(14) 6_556 . ?
N12 Ni1 O 86.62(7) 6_556 . ?
N12 Ni1 O 86.62(7) . . ?
N12 Ni1 N2 87.25(10) 6_556 6_556 ?
N12 Ni1 N2 92.25(10) . 6_556 ?
O Ni1 N2 85.81(7) . 6_556 ?
N12 Ni1 N2 92.25(10) 6_556 . ?
N12 Ni1 N2 87.25(10) . . ?
O Ni1 N2 85.81(7) . . ?
N2 Ni1 N2 171.62(14) 6_556 . ?
N12 Ni1 N22 93.38(7) 6_556 . ?
N12 Ni1 N22 93.38(7) . . ?
O Ni1 N22 180.0 . . ?
N2 Ni1 N22 94.19(7) 6_556 . ?
N2 Ni1 N22 94.19(7) . . ?
O2 Ni2 O1 88.49(10) . . ?
O2 Ni2 N21 176.26(10) . . ?
O1 Ni2 N21 89.85(10) . . ?
O2 Ni2 N11 88.74(10) . . ?
O1 Ni2 N11 173.97(10) . . ?
N21 Ni2 N11 92.59(10) . . ?
O2 Ni2 N1 91.76(10) . . ?
O1 Ni2 N1 92.15(10) . . ?
N21 Ni2 N1 91.66(10) . . ?
N11 Ni2 N1 93.29(10) . . ?
O2 Ni2 OW1 87.35(11) . . ?
O1 Ni2 OW1 90.20(12) . . ?
N21 Ni2 OW1 89.30(11) . . ?
N11 Ni2 OW1 84.32(12) . . ?
N1 Ni2 OW1 177.46(11) . . ?
O3 Ni3 O4 90.51(10) . . ?
O3 Ni3 O 172.06(10) . . ?
O4 Ni3 O 86.72(9) . . ?
O3 Ni3 N3 100.38(10) . . ?
O4 Ni3 N3 93.73(10) . . ?
O Ni3 N3 87.24(9) . . ?
O3 Ni3 N13 93.34(10) . . ?
O4 Ni3 N13 174.94(10) . . ?
O Ni3 N13 89.03(9) . . ?
N3 Ni3 N13 88.81(10) . . ?
O3 Ni3 OW2 89.37(12) . . ?
O4 Ni3 OW2 84.19(12) . . ?
O Ni3 OW2 82.95(11) . . ?
N3 Ni3 OW2 170.06(12) . . ?
N13 Ni3 OW2 92.56(12) . . ?
C51 O1 Ni2 125.0(3) . . ?
C53 O2 Ni2 125.8(2) . . ?
C61 O3 Ni3 124.6(3) . . ?
C63 O4 Ni3 123.5(3) . . ?
N2 N1 C9 106.0(2) . . ?
N2 N1 Ni2 119.1(2) . . ?
C9 N1 Ni2 132.9(2) . . ?
N1 N2 N3 112.6(2) . 6_556 ?
N1 N2 Ni1 127.2(2) . . ?
N3 N2 Ni1 120.2(2) 6_556 . ?
N2 N3 C8 106.1(2) 6_556 6_556 ?
N2 N3 Ni3 115.3(2) 6_556 . ?
C8 N3 Ni3 138.4(2) 6_556 . ?
N12 N11 C19 106.0(2) . . ?
N12 N11 Ni2 121.1(2) . . ?
C19 N11 Ni2 132.1(2) . . ?
N11 N12 N13 113.1(2) . . ?
N11 N12 Ni1 126.5(2) . . ?
N13 N12 Ni1 120.3(2) . . ?
N12 N13 C18 105.9(2) . . ?
N12 N13 Ni3 114.8(2) . . ?
C18 N13 Ni3 137.4(2) . . ?
N22 N21 C28 106.4(3) . . ?
N22 N21 Ni2 123.3(2) . . ?
C28 N21 Ni2 130.3(2) . . ?
N21 N22 N21 112.0(3) 6_556 . ?
N21 N22 Ni1 124.0(2) 6_556 . ?
N21 N22 Ni1 124.0(2) . . ?
Ni1 O Ni3 104.63(8) . 6_556 ?
Ni1 O Ni3 104.63(8) . . ?
Ni3 O Ni3 150.7(2) 6_556 . ?
C5 C4 C8 118.6(4) . . ?
C4 C5 C6 120.5(4) . . ?
C4 C5 C10 119.0(5) . . ?
C6 C5 C10 120.5(4) . . ?
C7 C6 C5 120.8(4) . . ?
C7 C6 C11 119.1(5) . . ?
C5 C6 C11 120.1(5) . . ?
C6 C7 C9 118.6(4) . . ?
N3 C8 C9 107.6(3) 6_556 . ?
N3 C8 C4 131.2(3) 6_556 . ?
C9 C8 C4 121.2(3) . . ?
N1 C9 C8 107.7(3) . . ?
N1 C9 C7 132.2(3) . . ?
C8 C9 C7 120.2(3) . . ?
C15 C14 C18 118.5(4) . . ?
C14 C15 C16 120.5(3) . . ?
C14 C15 C20 119.3(4) . . ?
C16 C15 C20 120.2(4) . . ?
C17 C16 C15 120.6(3) . . ?
C17 C16 C21 120.0(4) . . ?
C15 C16 C21 119.4(4) . . ?
C16 C17 C19 119.1(4) . . ?
N13 C18 C19 107.5(3) . . ?
N13 C18 C14 131.5(3) . . ?
C19 C18 C14 121.0(3) . . ?
N11 C19 C18 107.5(3) . . ?
N11 C19 C17 132.2(3) . . ?
C18 C19 C17 120.2(3) . . ?
C25 C24 C28 119.2(4) . . ?
C24 C25 C25 120.3(2) . 6_556 ?
C24 C25 C30 118.7(5) . . ?
C25 C25 C30 121.0(4) 6_556 . ?
N21 C28 C28 107.6(2) . 6_556 ?
N21 C28 C24 131.9(3) . . ?
C28 C28 C24 120.5(2) 6_556 . ?
O1 C51 C52 126.1(4) . . ?
O1 C51 C54 114.6(4) . . ?
C52 C51 C54 119.3(4) . . ?
C51 C52 C53 125.1(4) . . ?
O2 C53 C52 125.4(4) . . ?
O2 C53 C55 115.8(4) . . ?
C52 C53 C55 118.8(4) . . ?
O3 C61 C62 125.1(4) . . ?
O3 C61 C65 115.8(5) . . ?
C62 C61 C65 119.1(5) . . ?
C63 C62 C61 127.2(4) . . ?
O4 C63 C62 125.6(4) . . ?
O4 C63 C64 115.2(5) . . ?
C62 C63 C64 119.3(5) . . ?
O11 C71 C73 121.9(5) . . ?
O11 C71 C72 119.9(5) . . ?
C73 C71 C72 117.8(5) . . ?
O21 C81 C82 123.7(7) . . ?
O21 C81 C83 119.8(6) . . ?
C82 C81 C83 116.4(6) . . ?

loop_
_geom_bond_atom_site_label_1
_geom_bond_atom_site_label_2
_geom_bond_distance
_geom_bond_site_symmetry_2
_geom_bond_publ_flag
Ni1 N12 2.040(2) 6_556 ?
Ni1 N12 2.040(2) . ?
Ni1 O 2.053(3) . ?
Ni1 N2 2.064(3) 6_556 ?
Ni1 N2 2.064(3) . ?
Ni1 N22 2.065(3) . ?
Ni2 O2 2.026(2) . ?
Ni2 O1 2.033(2) . ?
Ni2 N21 2.088(3) . ?
Ni2 N11 2.103(3) . ?
Ni2 N1 2.106(3) . ?
Ni2 OW1 2.155(3) . ?
Ni3 O3 2.009(2) . ?
Ni3 O4 2.042(2) . ?
Ni3 O 2.0755(9) . ?
Ni3 N3 2.086(3) . ?
Ni3 N13 2.087(3) . ?
Ni3 OW2 2.197(3) . ?
O1 C51 1.266(4) . ?
O2 C53 1.259(4) . ?
O3 C61 1.262(4) . ?
O4 C63 1.265(4) . ?
N1 N2 1.330(3) . ?
N1 C9 1.373(4) . ?
N2 N3 1.336(3) 6_556 ?
N3 N2 1.336(3) 6_556 ?
N3 C8 1.369(4) 6_556 ?
N11 N12 1.322(3) . ?
N11 C19 1.373(4) . ?
N12 N13 1.339(3) . ?
N13 C18 1.366(4) . ?
N21 N22 1.332(3) . ?
N21 C28 1.361(4) . ?
N22 N21 1.332(3) 6_556 ?
O Ni3 2.0754(9) 6_556 ?
C4 C5 1.360(5) . ?
C4 C8 1.406(5) . ?
C5 C6 1.434(6) . ?
C5 C10 1.529(6) . ?
C6 C7 1.368(6) . ?
C6 C11 1.517(6) . ?
C7 C9 1.408(5) . ?
C8 N3 1.369(4) 6_556 ?
C8 C9 1.387(5) . ?
C14 C15 1.368(5) . ?
C14 C18 1.400(5) . ?
C15 C16 1.431(5) . ?
C15 C20 1.513(5) . ?
C16 C17 1.361(5) . ?
C16 C21 1.506(6) . ?
C17 C19 1.399(5) . ?
C18 C19 1.394(4) . ?
C24 C25 1.361(6) . ?
C24 C28 1.403(5) . ?
C25 C25 1.439(9) 6_556 ?
C25 C30 1.522(7) . ?
C28 C28 1.386(7) 6_556 ?
C51 C52 1.388(6) . ?
C51 C54 1.518(6) . ?
C52 C53 1.391(6) . ?
C53 C55 1.510(6) . ?
C61 C62 1.391(6) . ?
C61 C65 1.506(7) . ?
C62 C63 1.381(6) . ?
C63 C64 1.510(7) . ?
O11 C71 1.202(5) . ?
C71 C73 1.462(6) . ?
C71 C72 1.491(8) . ?
O21 C81 1.199(6) . ?
C81 C82 1.460(8) . ?
C81 C83 1.485(8) . ?
